data_4107657
loop_
_publ_author_name
'S. M. Abdur Rahman'
'Sayori Seki'
'Satoshi Obika'
'Haruhisa Yoshikawa'
'Kazuyuki Miyashita'
'Takeshi Imanishi'

_publ_contact_author_email imanishi@phs.osaka-u.ac.jp
_publ_contact_author_fax +81-6-6879-8204
_publ_contact_author_name 'Takeshi Imanishi'
_publ_contact_author_phone +81-6-6879-8200
_publ_section_title
;
 Design, Synthesis, and Properties of 2',4'-BNANC: A Bridged Nucleic Acid
 Analogue
;
_journal_name_full 'Journal of the American Chemical Society'
_journal_page_first 4886
_journal_page_last 4896
_journal_paper_doi 10.1021/ja710342q
_journal_volume 130
_journal_year 2008
_chemical_absolute_configuration rm
_chemical_formula_moiety 'C12 H17 N3 O6 '
_chemical_formula_sum 'C12 H17 N3 O6'
_chemical_formula_weight 299.28
_space_group_IT_number 19
_symmetry_cell_setting orthorhombic
_symmetry_Int_Tables_number 19
_symmetry_space_group_name_Hall 'P 2ac 2ab'
_symmetry_space_group_name_H-M 'P 21 21 21'
_audit_creation_date 2007-06-22
_audit_creation_method 'by CrystalStructure 3.8'
_cell_angle_alpha 90.0000
_cell_angle_beta 90.0000
_cell_angle_gamma 90.0000
_cell_formula_units_Z 4
_cell_length_a 8.721(4)
_cell_length_b 10.414(4)
_cell_length_c 13.992(5)
_cell_measurement_reflns_used 13430
_cell_measurement_temperature 93.1
_cell_measurement_theta_max 30.1
_cell_measurement_theta_min 3.0
_cell_volume 1270.8(9)
_computing_cell_refinement 'PROCESS-AUTO (Rigaku, 1998)'
_computing_data_collection 'PROCESS-AUTO (Rigaku, 1998)'
_computing_data_reduction 'CrystalStructure (Rigaku & RAC 2007)'
_computing_molecular_graphics 'ORTEP (Johnson, 1976)'
_computing_publication_material 'CrystalStructure (Rigaku & RAC 2007)'
_computing_structure_refinement 'SHELXL97 (Sheldrick, 1997)'
_computing_structure_solution 'SIR97 (Altomare, 1999)'
_diffrn_detector_area_resol_mean 10.00
_diffrn_measured_fraction_theta_full 0.999
_diffrn_measured_fraction_theta_max 0.999
_diffrn_measurement_device_type 'Rigaku RAXIS-RAPID'
_diffrn_measurement_method \w
_diffrn_radiation_type 'Mo K\a'
_diffrn_radiation_wavelength 0.71075
_diffrn_reflns_av_R_equivalents 0.040
_diffrn_reflns_limit_h_max 12
_diffrn_reflns_limit_h_min -12
_diffrn_reflns_limit_k_max 14
_diffrn_reflns_limit_k_min -14
_diffrn_reflns_limit_l_max 19
_diffrn_reflns_limit_l_min -19
_diffrn_reflns_number 15243
_diffrn_reflns_theta_full 30.03
_diffrn_reflns_theta_max 30.03
_exptl_absorpt_coefficient_mu 0.126
_exptl_absorpt_correction_T_max 0.987
_exptl_absorpt_correction_T_min 0.920
_exptl_absorpt_correction_type multi-scan
_exptl_absorpt_process_details
;
    Higashi, T. (1995). Program for Absorption Correction.
    Rigaku Corporation, Tokyo, Japan.
;
_exptl_crystal_colour colorless
_exptl_crystal_density_diffrn 1.564
_exptl_crystal_description block
_exptl_crystal_F_000 632.00
_exptl_crystal_size_max 0.30
_exptl_crystal_size_mid 0.15
_exptl_crystal_size_min 0.10
_refine_diff_density_max 0.28
_refine_diff_density_min -0.22
_refine_ls_extinction_method none
_refine_ls_goodness_of_fit_ref 1.005
_refine_ls_hydrogen_treatment constr
_refine_ls_number_parameters 193
_refine_ls_number_reflns 2126
_refine_ls_R_factor_gt 0.0291
_refine_ls_shift/su_max 0.0010
_refine_ls_structure_factor_coef Fsqd
_refine_ls_weighting_details 'w = 1/[\s^2^(Fo^2^)+(0.0441P)^2^+0.0000P] where P=(Fo^2^+2Fc^2^)/3'
_refine_ls_weighting_scheme calc
_refine_ls_wR_factor_ref 0.0699
_reflns_number_gt 1869
_reflns_number_total 2126
_reflns_threshold_expression F^2^>2.0\s(F^2^)
_cod_data_source_file ja710342q-file002.cif
_cod_data_source_block '_YKS-406'
_cod_original_formula_sum 'C12 H17 N3 O6 '
_cod_database_code 4107657

loop_
_symmetry_equiv_pos_site_id
_symmetry_equiv_pos_as_xyz
1 +X,+Y,+Z
2 1/2+X,1/2-Y,-Z
3 -X,1/2+Y,1/2-Z
4 1/2-X,-Y,1/2+Z

loop_
_atom_site_label
_atom_site_type_symbol
_atom_site_fract_x
_atom_site_fract_y
_atom_site_fract_z
_atom_site_U_iso_or_equiv
_atom_site_adp_type
_atom_site_occupancy
_atom_site_symmetry_multiplicity
_atom_site_calc_flag
_atom_site_refinement_flags
O(1) O -0.10154(12) 0.48924(10) 0.58259(7) 0.0114(2) Uani 1.00 1 d .
O(2) O 0.09994(14) 0.69417(10) 0.60287(8) 0.0141(2) Uani 1.00 1 d .
O(3) O 0.33726(14) 0.54972(11) 0.34641(7) 0.0172(2) Uani 1.00 1 d .
O(4) O 0.20556(13) 0.39201(10) 0.49795(7) 0.0112(2) Uani 1.00 1 d .
O(5) O 0.01613(13) 0.18533(10) 0.71176(7) 0.0132(2) Uani 1.00 1 d .
O(6) O 0.48121(13) 0.11321(12) 0.84726(8) 0.0184(2) Uani 1.00 1 d .
N(1) N -0.09429(15) 0.47094(12) 0.47776(8) 0.0114(2) Uani 1.00 1 d .
N(2) N 0.22454(15) 0.28197(12) 0.64535(8) 0.0099(2) Uani 1.00 1 d .
N(3) N 0.25129(15) 0.15307(12) 0.77850(9) 0.0119(2) Uani 1.00 1 d .
C(1) C 0.11936(18) 0.34521(14) 0.57617(9) 0.0103(2) Uani 1.00 1 d .
C(2) C 0.04410(17) 0.46215(14) 0.62303(10) 0.0103(2) Uani 1.00 1 d .
C(3) C 0.15736(18) 0.56809(14) 0.59498(10) 0.0103(2) Uani 1.00 1 d .
C(4) C 0.17810(17) 0.53026(14) 0.49029(10) 0.0104(2) Uani 1.00 1 d .
C(5) C 0.31505(18) 0.59063(15) 0.44254(10) 0.0139(3) Uani 1.00 1 d .
C(6) C 0.02742(18) 0.55404(15) 0.43761(11) 0.0124(3) Uani 1.00 1 d .
C(7) C -0.24583(19) 0.51389(16) 0.44775(11) 0.0149(3) Uani 1.00 1 d .
C(8) C 0.15589(18) 0.20621(14) 0.71231(11) 0.0107(2) Uani 1.00 1 d .
C(9) C 0.40980(19) 0.16899(14) 0.78431(10) 0.0119(2) Uani 1.00 1 d .
C(10) C 0.47434(18) 0.25286(15) 0.71255(11) 0.0121(3) Uani 1.00 1 d .
C(11) C 0.38023(18) 0.30541(15) 0.64755(11) 0.0116(2) Uani 1.00 1 d .
C(12) C 0.64429(18) 0.27553(16) 0.71254(11) 0.0160(3) Uani 1.00 1 d .
H(1) H 0.0395 0.2833 0.5537 0.012 Uiso 1.00 1 c R
H(2) H 0.0376 0.4521 0.6940 0.012 Uiso 1.00 1 c R
H(3) H 0.2559 0.5588 0.6309 0.012 Uiso 1.00 1 c R
H(4) H 0.3025 0.6851 0.4433 0.017 Uiso 1.00 1 c R
H(5) H 0.4080 0.5696 0.4800 0.017 Uiso 1.00 1 c R
H(6) H -0.0025 0.6453 0.4442 0.015 Uiso 1.00 1 c R
H(7) H 0.0407 0.5352 0.3688 0.015 Uiso 1.00 1 c R
H(8) H -0.2552 0.5051 0.3783 0.018 Uiso 1.00 1 c R
H(9) H -0.2599 0.6041 0.4657 0.018 Uiso 1.00 1 c R
H(10) H -0.3243 0.4613 0.4791 0.018 Uiso 1.00 1 c R
H(11) H 0.2085 0.1037 0.8220 0.014 Uiso 1.00 1 c R
H(12) H 0.4227 0.3613 0.6009 0.014 Uiso 1.00 1 c R
H(13) H 0.6701 0.3391 0.6634 0.019 Uiso 1.00 1 c R
H(14) H 0.6976 0.1948 0.6988 0.019 Uiso 1.00 1 c R
H(15) H 0.6761 0.3076 0.7753 0.019 Uiso 1.00 1 c R
H(16) H 0.0700 0.7071 0.6591 0.017 Uiso 1.00 1 c R
H(17) H 0.3895 0.4819 0.3459 0.021 Uiso 1.00 1 c R

loop_
_atom_site_aniso_label
_atom_site_aniso_U_11
_atom_site_aniso_U_22
_atom_site_aniso_U_33
_atom_site_aniso_U_12
_atom_site_aniso_U_13
_atom_site_aniso_U_23
O(1) 0.0103(5) 0.0159(5) 0.0078(4) 0.0015(4) 0.0003(4) -0.0006(3)
O(2) 0.0186(5) 0.0108(5) 0.0128(4) 0.0009(4) 0.0015(4) -0.0010(4)
O(3) 0.0205(6) 0.0196(5) 0.0116(4) 0.0014(5) 0.0042(4) 0.0002(4)
O(4) 0.0144(5) 0.0103(4) 0.0089(4) 0.0022(4) 0.0028(4) 0.0013(3)
O(5) 0.0098(5) 0.0167(5) 0.0132(5) -0.0010(4) -0.0000(4) 0.0016(4)
O(6) 0.0158(5) 0.0229(5) 0.0165(5) 0.0015(5) -0.0040(4) 0.0053(4)
N(1) 0.0117(6) 0.0153(6) 0.0071(5) -0.0006(5) -0.0007(4) -0.0007(5)
N(2) 0.0092(5) 0.0115(5) 0.0091(5) -0.0001(4) -0.0012(5) 0.0024(4)
N(3) 0.0113(6) 0.0139(5) 0.0106(5) -0.0015(4) 0.0004(5) 0.0045(4)
C(1) 0.0110(7) 0.0124(6) 0.0077(6) 0.0018(5) -0.0006(5) 0.0018(5)
C(2) 0.0100(6) 0.0118(6) 0.0090(6) 0.0002(5) -0.0010(5) 0.0006(5)
C(3) 0.0106(6) 0.0103(6) 0.0099(6) -0.0007(5) 0.0009(5) -0.0003(5)
C(4) 0.0120(7) 0.0096(6) 0.0096(6) 0.0003(5) 0.0003(5) 0.0010(5)
C(5) 0.0151(7) 0.0161(7) 0.0104(6) -0.0016(6) 0.0024(6) 0.0002(5)
C(6) 0.0155(7) 0.0127(6) 0.0091(6) 0.0000(6) -0.0005(5) 0.0010(5)
C(7) 0.0149(7) 0.0165(7) 0.0135(6) 0.0008(6) -0.0047(6) -0.0007(5)
C(8) 0.0127(7) 0.0092(6) 0.0102(6) 0.0007(5) 0.0009(5) -0.0014(5)
C(9) 0.0124(7) 0.0122(6) 0.0111(6) 0.0020(5) -0.0006(6) -0.0023(5)
C(10) 0.0109(7) 0.0133(6) 0.0121(6) 0.0005(5) 0.0014(6) -0.0022(5)
C(11) 0.0104(7) 0.0126(6) 0.0118(6) -0.0007(5) 0.0015(5) 0.0002(5)
C(12) 0.0114(7) 0.0205(7) 0.0160(7) -0.0001(6) 0.0009(6) 0.0008(6)

loop_
_atom_type_symbol
_atom_type_description
_atom_type_scat_dispersion_real
_atom_type_scat_dispersion_imag
_atom_type_scat_source
C C 0.003 0.002
;
International Tables for Crystallography
(1992, Vol. C, Tables 4.2.6.8 and 6.1.1.4)
;
H H 0.000 0.000
;
International Tables for Crystallography
(1992, Vol. C, Table 6.1.1.4)
;
N N 0.006 0.003
;
International Tables for Crystallography
(1992, Vol. C, Tables 4.2.6.8 and 6.1.1.4)
;
O O 0.011 0.006
;
International Tables for Crystallography
(1992, Vol. C, Tables 4.2.6.8 and 6.1.1.4)
;

loop_
_geom_angle_atom_site_label_1
_geom_angle_atom_site_label_2
_geom_angle_atom_site_label_3
_geom_angle
_geom_angle_publ_flag
N(1) O(1) C(2) 109.35(10) yes
C(1) O(4) C(4) 107.98(10) yes
O(1) N(1) C(6) 109.35(10) yes
O(1) N(1) C(7) 101.96(10) yes
C(6) N(1) C(7) 111.20(11) yes
C(1) N(2) C(8) 115.64(12) yes
C(1) N(2) C(11) 122.89(12) yes
C(8) N(2) C(11) 121.28(12) yes
C(8) N(3) C(9) 126.63(12) yes
O(4) C(1) N(2) 109.17(12) yes
O(4) C(1) C(2) 106.57(11) yes
N(2) C(1) C(2) 109.75(10) yes
O(1) C(2) C(1) 111.79(11) yes
O(1) C(2) C(3) 109.38(11) yes
C(1) C(2) C(3) 100.76(11) yes
O(2) C(3) C(2) 114.94(12) yes
O(2) C(3) C(4) 110.94(11) yes
C(2) C(3) C(4) 97.83(11) yes
O(4) C(4) C(3) 101.70(10) yes
O(4) C(4) C(5) 108.26(11) yes
O(4) C(4) C(6) 109.62(11) yes
C(3) C(4) C(5) 114.31(12) yes
C(3) C(4) C(6) 108.61(12) yes
C(5) C(4) C(6) 113.62(12) yes
O(3) C(5) C(4) 113.70(12) yes
N(1) C(6) C(4) 109.82(12) yes
O(5) C(8) N(2) 121.98(13) yes
O(5) C(8) N(3) 122.28(13) yes
N(2) C(8) N(3) 115.72(13) yes
O(6) C(9) N(3) 119.30(13) yes
O(6) C(9) C(10) 126.03(15) yes
N(3) C(9) C(10) 114.67(12) yes
C(9) C(10) C(11) 118.64(14) yes
C(9) C(10) C(12) 118.68(13) yes
C(11) C(10) C(12) 122.67(14) yes
N(2) C(11) C(10) 123.02(14) yes
C(3) O(2) H(16) 109.5 no
C(5) O(3) H(17) 109.5 no
C(8) N(3) H(11) 116.7 no
C(9) N(3) H(11) 116.7 no
O(4) C(1) H(1) 110.4 no
N(2) C(1) H(1) 110.4 no
C(2) C(1) H(1) 110.4 no
O(1) C(2) H(2) 111.5 no
C(1) C(2) H(2) 111.5 no
C(3) C(2) H(2) 111.5 no
O(2) C(3) H(3) 110.8 no
C(2) C(3) H(3) 110.8 no
C(4) C(3) H(3) 110.8 no
O(3) C(5) H(4) 108.8 no
O(3) C(5) H(5) 108.8 no
C(4) C(5) H(4) 108.8 no
C(4) C(5) H(5) 108.8 no
H(4) C(5) H(5) 107.7 no
N(1) C(6) H(6) 109.7 no
N(1) C(6) H(7) 109.7 no
C(4) C(6) H(6) 109.7 no
C(4) C(6) H(7) 109.7 no
H(6) C(6) H(7) 108.2 no
N(1) C(7) H(8) 109.5 no
N(1) C(7) H(9) 109.5 no
N(1) C(7) H(10) 109.5 no
H(8) C(7) H(9) 109.5 no
H(8) C(7) H(10) 109.5 no
H(9) C(7) H(10) 109.5 no
N(2) C(11) H(12) 118.5 no
C(10) C(11) H(12) 118.5 no
C(10) C(12) H(13) 109.5 no
C(10) C(12) H(14) 109.5 no
C(10) C(12) H(15) 109.5 no
H(13) C(12) H(14) 109.5 no
H(13) C(12) H(15) 109.5 no
H(14) C(12) H(15) 109.5 no

loop_
_geom_bond_atom_site_label_1
_geom_bond_atom_site_label_2
_geom_bond_distance
_geom_bond_publ_flag
O(1) N(1) 1.4805(14) yes
O(1) C(2) 1.4188(17) yes
O(2) C(3) 1.4096(18) yes
O(3) C(5) 1.4242(17) yes
O(4) C(1) 1.4144(17) yes
O(4) C(4) 1.4634(17) yes
O(5) C(8) 1.2381(19) yes
O(6) C(9) 1.2252(18) yes
N(1) C(6) 1.480(2) yes
N(1) C(7) 1.457(2) yes
N(2) C(1) 1.4873(18) yes
N(2) C(8) 1.3633(19) yes
N(2) C(11) 1.380(2) yes
N(3) C(8) 1.3624(19) yes
N(3) C(9) 1.395(2) yes
C(1) C(2) 1.531(2) yes
C(2) C(3) 1.532(2) yes
C(3) C(4) 1.5276(19) yes
C(4) C(5) 1.506(2) yes
C(4) C(6) 1.527(2) yes
C(9) C(10) 1.445(2) yes
C(10) C(11) 1.342(2) yes
C(10) C(12) 1.501(2) yes
O(2) H(16) 0.840 no
O(3) H(17) 0.840 no
N(3) H(11) 0.880 no
C(1) H(1) 1.000 no
C(2) H(2) 1.000 no
C(3) H(3) 1.000 no
C(5) H(4) 0.990 no
C(5) H(5) 0.990 no
C(6) H(6) 0.990 no
C(6) H(7) 0.990 no
C(7) H(8) 0.980 no
C(7) H(9) 0.980 no
C(7) H(10) 0.980 no
C(11) H(12) 0.950 no
C(12) H(13) 0.980 no
C(12) H(14) 0.980 no
C(12) H(15) 0.980 no

loop_
_geom_contact_atom_site_label_1
_geom_contact_atom_site_label_2
_geom_contact_distance
_geom_contact_site_symmetry_2
O(1) N(3) 2.8973(16) 3_556
O(2) O(3) 3.5868(16) 2_466
O(2) O(5) 2.7858(15) 3_556
O(2) N(3) 3.5102(17) 3_556
O(2) C(5) 3.4058(19) 2_466
O(2) C(7) 3.3991(19) 2_566
O(2) C(8) 3.4178(19) 3_556
O(2) C(12) 3.5163(19) 3_656
O(3) O(2) 3.5868(16) 2_566
O(3) O(5) 3.0146(15) 2_556
O(3) O(5) 3.5773(15) 4_564
O(3) N(2) 3.3581(15) 4_564
O(3) N(3) 3.3285(16) 4_564
O(3) C(2) 3.2947(17) 4_564
O(3) C(8) 3.1598(18) 4_564
O(4) C(12) 3.4647(18) 2_456
O(5) O(2) 2.7858(15) 3_546
O(5) O(3) 3.0146(15) 2_456
O(5) O(3) 3.5773(15) 4_565
O(5) C(2) 3.3198(17) 3_546
O(5) C(3) 3.3305(17) 3_546
O(5) C(12) 3.3762(19) 1_455
O(6) C(3) 3.2878(19) 3_646
O(6) C(5) 3.4442(18) 3_646
O(6) C(11) 3.4264(19) 3_646
N(1) N(2) 3.5214(17) 2_456
N(1) C(10) 3.5890(19) 2_456
N(1) C(11) 3.3773(19) 2_456
N(2) O(3) 3.3581(15) 4_565
N(2) N(1) 3.5214(17) 2_556
N(2) C(7) 3.355(2) 2_556
N(3) O(1) 2.8973(16) 3_546
N(3) O(2) 3.5102(17) 3_546
N(3) O(3) 3.3285(16) 4_565
N(3) C(2) 3.5338(19) 3_546
N(3) C(5) 3.5675(19) 4_565
C(2) O(3) 3.2947(17) 4_565
C(2) O(5) 3.3198(17) 3_556
C(2) N(3) 3.5338(19) 3_556
C(3) O(5) 3.3305(17) 3_556
C(3) O(6) 3.2878(19) 3_656
C(5) O(2) 3.4058(19) 2_566
C(5) O(6) 3.4442(18) 3_656
C(5) N(3) 3.5675(19) 4_564
C(7) O(2) 3.3991(19) 2_466
C(7) N(2) 3.355(2) 2_456
C(7) C(8) 3.317(2) 2_456
C(8) O(2) 3.4178(19) 3_546
C(8) O(3) 3.1598(18) 4_565
C(8) C(7) 3.317(2) 2_556
C(10) N(1) 3.5890(19) 2_556
C(11) O(6) 3.4264(19) 3_656
C(11) N(1) 3.3773(19) 2_556
C(12) O(2) 3.5163(19) 3_646
C(12) O(4) 3.4647(18) 2_556
C(12) O(5) 3.3762(19) 1_655
O(1) H(4) 3.512 2_466
O(1) H(11) 2.018 3_556
O(1) H(13) 2.773 1_455
O(2) H(4) 2.954 2_466
O(2) H(5) 3.193 2_466
O(2) H(8) 3.387 2_566
O(2) H(9) 2.614 2_566
O(2) H(11) 3.038 3_556
O(2) H(14) 3.289 3_656
O(2) H(15) 2.848 3_656
O(3) H(2) 2.396 4_564
O(3) H(3) 3.321 4_564
O(3) H(14) 2.892 2_456
O(3) H(16) 3.246 2_566
O(4) H(1) 3.512 2_556
O(4) H(13) 3.315 2_456
O(4) H(14) 2.899 2_456
O(5) H(2) 2.803 3_546
O(5) H(3) 3.494 3_546
O(5) H(8) 3.082 2_556
O(5) H(10) 3.376 2_556
O(5) H(13) 3.482 1_455
O(5) H(14) 2.786 1_455
O(5) H(15) 3.347 1_455
O(5) H(16) 1.970 3_546
O(5) H(17) 2.215 2_456
O(6) H(3) 2.382 3_646
O(6) H(4) 3.564 3_646
O(6) H(4) 3.513 4_565
O(6) H(5) 2.642 3_646
O(6) H(6) 2.863 4_565
O(6) H(7) 3.434 2_556
O(6) H(9) 3.253 3_546
O(6) H(10) 3.206 3_546
O(6) H(12) 2.848 3_646
O(6) H(13) 3.149 3_646
N(1) H(11) 3.279 3_556
N(1) H(13) 3.586 1_455
N(2) H(8) 3.013 2_556
N(2) H(10) 3.104 2_556
N(3) H(2) 3.298 3_546
N(3) H(4) 2.894 4_565
N(3) H(8) 2.744 2_556
N(3) H(13) 3.438 3_646
N(3) H(16) 2.988 3_546
C(1) H(10) 3.321 2_556
C(2) H(11) 2.760 3_556
C(2) H(13) 3.550 1_455
C(2) H(17) 3.225 4_565
C(3) H(9) 3.591 2_566
C(3) H(11) 3.416 3_556
C(3) H(14) 3.415 3_656
C(3) H(15) 3.409 3_656
C(3) H(17) 3.572 4_565
C(4) H(14) 3.539 2_456
C(5) H(6) 3.550 2_566
C(5) H(9) 3.490 2_566
C(5) H(10) 3.459 1_655
C(5) H(16) 3.377 2_566
C(6) H(14) 3.544 2_456
C(6) H(15) 3.222 4_564
C(7) H(4) 3.511 2_466
C(7) H(5) 3.107 1_455
C(7) H(11) 3.370 3_556
C(7) H(15) 3.106 4_564
C(7) H(17) 3.501 1_455
C(8) H(2) 3.401 3_546
C(8) H(4) 3.444 4_565
C(8) H(8) 2.655 2_556
C(8) H(10) 3.201 2_556
C(8) H(16) 2.668 3_546
C(8) H(17) 3.147 2_456
C(9) H(3) 3.350 3_646
C(9) H(4) 3.269 4_565
C(9) H(6) 3.066 4_565
C(9) H(7) 3.227 2_556
C(9) H(7) 3.328 4_565
C(9) H(8) 3.246 2_556
C(9) H(13) 3.581 3_646
C(10) H(6) 3.420 4_565
C(10) H(7) 3.260 2_556
C(10) H(7) 3.109 4_565
C(10) H(8) 3.584 2_556
C(11) H(1) 3.273 2_556
C(11) H(7) 3.579 4_565
C(11) H(8) 3.462 2_556
C(12) H(3) 3.263 3_646
C(12) H(6) 3.566 4_565
C(12) H(7) 3.547 2_556
C(12) H(7) 3.356 4_565
C(12) H(8) 3.396 4_565
C(12) H(16) 3.153 3_646
C(12) H(17) 3.525 2_556
H(1) O(4) 3.512 2_456
H(1) C(11) 3.273 2_456
H(1) H(10) 2.848 2_556
H(1) H(12) 2.826 2_456
H(1) H(13) 3.486 2_456
H(1) H(17) 3.364 2_456
H(2) O(3) 2.396 4_565
H(2) O(5) 2.803 3_556
H(2) N(3) 3.298 3_556
H(2) C(8) 3.401 3_556
H(2) H(8) 3.593 4_465
H(2) H(11) 2.674 3_556
H(2) H(13) 3.441 1_455
H(2) H(16) 3.408 3_546
H(2) H(17) 2.322 4_565
H(3) O(3) 3.321 4_565
H(3) O(5) 3.494 3_556
H(3) O(6) 2.382 3_656
H(3) C(9) 3.350 3_656
H(3) C(12) 3.263 3_656
H(3) H(14) 2.801 3_656
H(3) H(15) 2.963 3_656
H(3) H(17) 3.291 4_565
H(4) O(1) 3.512 2_566
H(4) O(2) 2.954 2_566
H(4) O(6) 3.564 3_656
H(4) O(6) 3.513 4_564
H(4) N(3) 2.894 4_564
H(4) C(7) 3.511 2_566
H(4) C(8) 3.444 4_564
H(4) C(9) 3.269 4_564
H(4) H(6) 2.913 2_566
H(4) H(9) 2.595 2_566
H(4) H(11) 2.780 4_564
H(4) H(16) 2.959 2_566
H(5) O(2) 3.193 2_566
H(5) O(6) 2.642 3_656
H(5) C(7) 3.107 1_655
H(5) H(6) 3.247 2_566
H(5) H(8) 3.332 1_655
H(5) H(9) 2.925 1_655
H(5) H(10) 2.592 1_655
H(5) H(16) 3.345 2_566
H(6) O(6) 2.863 4_564
H(6) C(5) 3.550 2_466
H(6) C(9) 3.066 4_564
H(6) C(10) 3.420 4_564
H(6) C(12) 3.566 4_564
H(6) H(4) 2.913 2_466
H(6) H(5) 3.247 2_466
H(6) H(9) 3.588 2_566
H(6) H(15) 2.850 4_564
H(7) O(6) 3.434 2_456
H(7) C(9) 3.227 2_456
H(7) C(9) 3.328 4_564
H(7) C(10) 3.260 2_456
H(7) C(10) 3.109 4_564
H(7) C(11) 3.579 4_564
H(7) C(12) 3.547 2_456
H(7) C(12) 3.356 4_564
H(7) H(14) 2.916 2_456
H(7) H(15) 2.822 4_564
H(8) O(2) 3.387 2_466
H(8) O(5) 3.082 2_456
H(8) N(2) 3.013 2_456
H(8) N(3) 2.744 2_456
H(8) C(8) 2.655 2_456
H(8) C(9) 3.246 2_456
H(8) C(10) 3.584 2_456
H(8) C(11) 3.462 2_456
H(8) C(12) 3.396 4_564
H(8) H(2) 3.593 4_464
H(8) H(5) 3.332 1_455
H(8) H(11) 3.039 2_456
H(8) H(13) 3.495 4_564
H(8) H(15) 2.521 4_564
H(8) H(16) 3.402 2_466
H(8) H(17) 3.141 1_455
H(9) O(2) 2.614 2_466
H(9) O(6) 3.253 3_556
H(9) C(3) 3.591 2_466
H(9) C(5) 3.490 2_466
H(9) H(4) 2.595 2_466
H(9) H(5) 2.925 1_455
H(9) H(6) 3.588 2_466
H(9) H(11) 3.003 3_556
H(9) H(15) 2.911 4_564
H(9) H(16) 3.020 2_466
H(10) O(5) 3.376 2_456
H(10) O(6) 3.206 3_556
H(10) N(2) 3.104 2_456
H(10) C(1) 3.321 2_456
H(10) C(5) 3.459 1_455
H(10) C(8) 3.201 2_456
H(10) H(1) 2.848 2_456
H(10) H(5) 2.592 1_455
H(10) H(11) 3.311 3_556
H(10) H(12) 2.976 1_455
H(10) H(13) 2.877 1_455
H(10) H(17) 3.122 1_455
H(11) O(1) 2.018 3_546
H(11) O(2) 3.038 3_546
H(11) N(1) 3.279 3_546
H(11) C(2) 2.760 3_546
H(11) C(3) 3.416 3_546
H(11) C(7) 3.370 3_546
H(11) H(2) 2.674 3_546
H(11) H(4) 2.780 4_565
H(11) H(8) 3.039 2_556
H(11) H(9) 3.003 3_546
H(11) H(10) 3.311 3_546
H(11) H(13) 2.959 3_646
H(11) H(15) 3.518 3_646
H(11) H(16) 2.670 3_546
H(12) O(6) 2.848 3_656
H(12) H(1) 2.826 2_556
H(12) H(10) 2.976 1_655
H(13) O(1) 2.773 1_655
H(13) O(4) 3.315 2_556
H(13) O(5) 3.482 1_655
H(13) O(6) 3.149 3_656
H(13) N(1) 3.586 1_655
H(13) N(3) 3.438 3_656
H(13) C(2) 3.550 1_655
H(13) C(9) 3.581 3_656
H(13) H(1) 3.486 2_556
H(13) H(2) 3.441 1_655
H(13) H(8) 3.495 4_565
H(13) H(10) 2.877 1_655
H(13) H(11) 2.959 3_656
H(14) O(2) 3.289 3_646
H(14) O(3) 2.892 2_556
H(14) O(4) 2.899 2_556
H(14) O(5) 2.786 1_655
H(14) C(3) 3.415 3_646
H(14) C(4) 3.539 2_556
H(14) C(6) 3.544 2_556
H(14) H(3) 2.801 3_646
H(14) H(7) 2.916 2_556
H(14) H(16) 2.842 3_646
H(14) H(17) 2.565 2_556
H(15) O(2) 2.848 3_646
H(15) O(5) 3.347 1_655
H(15) C(3) 3.409 3_646
H(15) C(6) 3.222 4_565
H(15) C(7) 3.106 4_565
H(15) H(3) 2.963 3_646
H(15) H(6) 2.850 4_565
H(15) H(7) 2.822 4_565
H(15) H(8) 2.521 4_565
H(15) H(9) 2.911 4_565
H(15) H(11) 3.518 3_656
H(15) H(16) 2.615 3_646
H(16) O(3) 3.246 2_466
H(16) O(5) 1.970 3_556
H(16) N(3) 2.988 3_556
H(16) C(5) 3.377 2_466
H(16) C(8) 2.668 3_556
H(16) C(12) 3.153 3_656
H(16) H(2) 3.408 3_556
H(16) H(4) 2.959 2_466
H(16) H(5) 3.345 2_466
H(16) H(8) 3.402 2_566
H(16) H(9) 3.020 2_566
H(16) H(11) 2.670 3_556
H(16) H(14) 2.842 3_656
H(16) H(15) 2.615 3_656
H(16) H(17) 3.291 4_565
H(17) O(5) 2.215 2_556
H(17) C(2) 3.225 4_564
H(17) C(3) 3.572 4_564
H(17) C(7) 3.501 1_655
H(17) C(8) 3.147 2_556
H(17) C(12) 3.525 2_456
H(17) H(1) 3.364 2_556
H(17) H(2) 2.322 4_564
H(17) H(3) 3.291 4_564
H(17) H(8) 3.141 1_655
H(17) H(10) 3.122 1_655
H(17) H(14) 2.565 2_456
H(17) H(16) 3.291 4_564

loop_
_geom_hbond_atom_site_label_D
_geom_hbond_atom_site_label_H
_geom_hbond_atom_site_label_A
_geom_hbond_site_symmetry_A
_geom_hbond_distance_DA
_geom_hbond_distance_DH
_geom_hbond_distance_HA
_geom_hbond_angle_DHA
_geom_hbond_publ_flag
O(2) H(16) O(5) 3_556 2.7858(15) 0.840 1.970 163.6 no
O(3) H(17) O(5) 2_556 3.0146(15) 0.840 2.215 159.1 no
N(3) H(11) O(1) 3_546 2.8973(16) 0.880 2.018 177.2 no
